data_7220755
loop_
_publ_author_name
'Draper, Emily R.'
'Morris, Kyle L.'
'Little, Marc A.'
'Raeburn, Jaclyn'
'Colquhoun, Catherine'
'Cross, Emily R.'
'McDonald, Tom. O.'
'Serpell, Louise C.'
'Adams, Dave J.'

_publ_section_title
;
 Hydrogels formed from Fmoc amino acids
;
_journal_issue 42
_journal_name_full CrystEngComm
_journal_page_first 8047
_journal_paper_doi 10.1039/C5CE00801H
_journal_volume 17
_journal_year 2015
_chemical_absolute_configuration L
_chemical_formula_moiety 'C24 H21 N O5, H2 O'
_chemical_formula_sum 'C24 H23 N O6'
_chemical_formula_weight 421.43
_space_group_crystal_system monoclinic
_space_group_IT_number 5
_space_group_name_Hall 'C 2y'
_space_group_name_H-M_alt 'C 1 2 1'
_symmetry_space_group_name_Hall 'C 2y'
_symmetry_space_group_name_H-M 'C 1 2 1'
_atom_sites_solution_hydrogens difmap
_atom_sites_solution_primary direct
_audit_creation_date 2015-04-14
_audit_creation_method
;
Olex2 1.2
(compiled 2015.01.26 svn.r3150 for OlexSys, GUI svn.r4998)
;
_audit_update_record
;
2015-05-28 deposited with the CCDC.
2015-06-11 downloaded from the CCDC.
;
_cell_angle_alpha 90
_cell_angle_beta 98.834(16)
_cell_angle_gamma 90
_cell_formula_units_Z 4
_cell_length_a 18.640(16)
_cell_length_b 5.992(5)
_cell_length_c 18.841(15)
_cell_measurement_reflns_used 4804
_cell_measurement_temperature 100
_cell_measurement_theta_max 25.500
_cell_measurement_theta_min 2.230
_cell_volume 2079(3)
_computing_cell_refinement 'SAINT v7.68A (Bruker, 2009)'
_computing_data_collection 'CrystalClear-SM Expert 2.0 r7 (Rigaku, 2011)'
_computing_data_reduction 'SAINT v7.68A (Bruker, 2009)'
_computing_molecular_graphics 'Olex2 (Dolomanov et al., 2009)'
_computing_publication_material 'Olex2 (Dolomanov et al., 2009)'
_computing_structure_refinement 'ShelXL (Sheldrick, 2008)'
_computing_structure_solution 'XS (Sheldrick, 2008)'
_diffrn_ambient_temperature 100
_diffrn_detector 'CCD area detector'
_diffrn_detector_area_resol_mean 0.0350
_diffrn_detector_type 'Rigaku Saturn724+'
_diffrn_measured_fraction_theta_full 0.926
_diffrn_measured_fraction_theta_max 0.966
_diffrn_measurement_device 'CrystalLogic Kappa (4 circle)'
_diffrn_measurement_device_type 'Kappa Rigaku Saturn724+'
_diffrn_measurement_method 'omega rotation'
_diffrn_radiation_collimation '0.3 x 1.5 Double Pinhole'
_diffrn_radiation_monochromator 'Synchrotron '
_diffrn_radiation_probe x-ray
_diffrn_radiation_wavelength 0.6889
_diffrn_reflns_av_R_equivalents 0.0558
_diffrn_reflns_av_unetI/netI 0.0662
_diffrn_reflns_laue_measured_fraction_full 0.926
_diffrn_reflns_laue_measured_fraction_max 0.966
_diffrn_reflns_limit_h_max 23
_diffrn_reflns_limit_h_min -23
_diffrn_reflns_limit_k_max 4
_diffrn_reflns_limit_k_min -7
_diffrn_reflns_limit_l_max 23
_diffrn_reflns_limit_l_min -23
_diffrn_reflns_number 7927
_diffrn_reflns_point_group_measured_fraction_full 0.818
_diffrn_reflns_point_group_measured_fraction_max 0.855
_diffrn_reflns_theta_full 26.000
_diffrn_reflns_theta_max 25.625
_diffrn_reflns_theta_min 1.060
_diffrn_source Synchrotron
_diffrn_source_type 'Undulator, I19, DLS, RAL'
_exptl_absorpt_coefficient_mu 0.091
_exptl_absorpt_correction_T_max 0.7452
_exptl_absorpt_correction_T_min 0.5593
_exptl_absorpt_correction_type multi-scan
_exptl_absorpt_process_details
;
SADABS-2012/1 (Bruker,2012) was used for absorption correction.
wR2(int) was 0.1039 before and 0.0602 after correction.
The Ratio of minimum to maximum transmission is 0.7505.
The \l/2 correction factor is 0.0000.
;
_exptl_crystal_colour colourless
_exptl_crystal_colour_primary colourless
_exptl_crystal_density_diffrn 1.346
_exptl_crystal_description plate
_exptl_crystal_F_000 888
_exptl_crystal_size_max 0.1
_exptl_crystal_size_mid 0.07
_exptl_crystal_size_min 0.02
_refine_diff_density_max 0.277
_refine_diff_density_min -0.247
_refine_diff_density_rms 0.059
_refine_ls_abs_structure_details
;
 Flack x determined using 1336 quotients [(I+)-(I-)]/[(I+)+(I-)]
 (Parsons, Flack and Wagner, Acta Cryst. B69 (2013) 249-259).
;
_refine_ls_abs_structure_Flack 0.5(4)
_refine_ls_extinction_method none
_refine_ls_goodness_of_fit_ref 1.106
_refine_ls_hydrogen_treatment refall
_refine_ls_matrix_type full
_refine_ls_number_parameters 372
_refine_ls_number_reflns 3700
_refine_ls_number_restraints 1
_refine_ls_restrained_S_all 1.106
_refine_ls_R_factor_all 0.0389
_refine_ls_R_factor_gt 0.0370
_refine_ls_shift/su_max 0.000
_refine_ls_shift/su_mean 0.000
_refine_ls_structure_factor_coef Fsqd
_refine_ls_weighting_details 'w=1/[\s^2^(Fo^2^)+(0.0417P)^2^+0.7481P] where P=(Fo^2^+2Fc^2^)/3'
_refine_ls_weighting_scheme calc
_refine_ls_wR_factor_gt 0.0886
_refine_ls_wR_factor_ref 0.0907
_reflns_Friedel_coverage 0.611
_reflns_friedel_fraction_full 0.687
_reflns_friedel_fraction_max 0.720
_reflns_number_gt 3578
_reflns_number_total 3700
_reflns_threshold_expression 'I > 2\s(I)'
_cod_data_source_file c5ce00801h1.cif
_cod_data_source_block fmoc-l-tyrosine
_cod_depositor_comments 'Adding full bibliography for 7220753--7220755.cif.'
_cod_database_code 7220755
_shelxl_version_number 2014/6
_shelx_space_group_comment
;
The symmetry employed for this shelxl refinement is uniquely defined
by the following loop, which should always be used as a source of
symmetry information in preference to the above space-group names.
They are only intended as comments.
;
_shelx_estimated_absorpt_t_max 0.998
_shelx_estimated_absorpt_t_min 0.990
_olex2_refinement_description
;
;
_plat018_alert_1_b
;
Problem: _diffrn_measured_fraction_theta_max .NE. _full ! Check     
Response: Due to severe radiation damage two scans, including a fast scan 
were left our during intergration. 
Overall completeness to 0.8 angstroms is 97 %.   
;
_olex2_submission_special_instructions 'No special instructions were received'

loop_
_space_group_symop_operation_xyz
'x, y, z'
'-x, y, -z'
'x+1/2, y+1/2, z'
'-x+1/2, y+1/2, -z'

loop_
_atom_site_label
_atom_site_type_symbol
_atom_site_fract_x
_atom_site_fract_y
_atom_site_fract_z
_atom_site_U_iso_or_equiv
_atom_site_adp_type
_atom_site_occupancy
_atom_site_site_symmetry_order
_atom_site_calc_flag
O1 O 0.29678(7) 0.8883(3) 0.24541(8) 0.0166(4) Uani 1 1 d
O2 O 0.24561(8) 0.5449(3) 0.24793(8) 0.0174(4) Uani 1 1 d
O3 O 0.48866(8) 0.4611(3) 0.18979(8) 0.0182(4) Uani 1 1 d
O4 O 0.46490(8) 0.1011(3) 0.20956(8) 0.0202(4) Uani 1 1 d
H4 H 0.5161(18) 0.075(7) 0.2056(17) 0.040(9) Uiso 1 1 d
O5 O 0.40377(8) 0.6157(3) -0.12143(8) 0.0220(4) Uani 1 1 d
H5 H 0.4380(16) 0.528(6) -0.1367(15) 0.025(7) Uiso 1 1 d
O6 O 0.09668(8) 0.5199(4) 0.19161(9) 0.0221(4) Uani 1 1 d
H6A H 0.100(2) 0.385(8) 0.170(2) 0.049(11) Uiso 1 1 d
H6B H 0.144(2) 0.531(8) 0.218(2) 0.050(10) Uiso 1 1 d
N1 N 0.35812(9) 0.5911(4) 0.21756(9) 0.0150(4) Uani 1 1 d
H1 H 0.3931(17) 0.688(6) 0.2077(15) 0.025(7) Uiso 1 1 d
C1 C 0.29215(11) 1.1531(4) 0.38211(10) 0.0161(5) Uani 1 1 d
C2 C 0.36726(11) 1.1334(5) 0.38792(11) 0.0181(5) Uani 1 1 d
H2 H 0.3907(14) 1.004(6) 0.3671(14) 0.019(6) Uiso 1 1 d
C3 C 0.41049(11) 1.3017(4) 0.42365(11) 0.0189(5) Uani 1 1 d
H3 H 0.4607(15) 1.284(6) 0.4276(14) 0.021(7) Uiso 1 1 d
C4 C 0.38010(11) 1.4837(4) 0.45357(11) 0.0190(5) Uani 1 1 d
H4A H 0.4096(15) 1.606(6) 0.4782(15) 0.022(7) Uiso 1 1 d
C5 C 0.30490(11) 1.5033(5) 0.44807(11) 0.0175(5) Uani 1 1 d
H5A H 0.2829(13) 1.623(5) 0.4687(13) 0.012(6) Uiso 1 1 d
C6 C 0.26201(10) 1.3379(4) 0.41186(10) 0.0150(5) Uani 1 1 d
C7 C 0.18217(10) 1.3176(4) 0.39741(10) 0.0161(5) Uani 1 1 d
C8 C 0.12809(12) 1.4548(5) 0.41652(12) 0.0196(5) Uani 1 1 d
H8 H 0.1419(14) 1.592(6) 0.4440(14) 0.018(6) Uiso 1 1 d
C9 C 0.05633(12) 1.3909(5) 0.39603(12) 0.0228(6) Uani 1 1 d
H9 H 0.0195(16) 1.475(6) 0.4091(15) 0.025(7) Uiso 1 1 d
C10 C 0.03889(12) 1.1933(5) 0.35815(12) 0.0221(5) Uani 1 1 d
H10 H -0.0107(18) 1.158(6) 0.3457(17) 0.033(8) Uiso 1 1 d
C11 C 0.09298(11) 1.0542(5) 0.33968(11) 0.0194(5) Uani 1 1 d
H11 H 0.0812(15) 0.907(6) 0.3131(16) 0.025(7) Uiso 1 1 d
C12 C 0.16477(11) 1.1176(4) 0.35980(10) 0.0160(5) Uani 1 1 d
C13 C 0.23303(10) 1.0005(4) 0.34475(11) 0.0153(5) Uani 1 1 d
H13 H 0.2381(14) 0.839(5) 0.3667(14) 0.016(6) Uiso 1 1 d
C14 C 0.23141(11) 0.9894(5) 0.26359(11) 0.0164(5) Uani 1 1 d
H14A H 0.1864(14) 0.905(5) 0.2427(14) 0.015(6) Uiso 1 1 d
H14B H 0.2298(14) 1.150(6) 0.2428(14) 0.017(6) Uiso 1 1 d
C15 C 0.29611(10) 0.6648(4) 0.23791(10) 0.0142(5) Uani 1 1 d
C16 C 0.36784(10) 0.3554(4) 0.20504(11) 0.0144(5) Uani 1 1 d
H16 H 0.3554(13) 0.258(5) 0.2459(13) 0.011(6) Uiso 1 1 d
C17 C 0.44744(11) 0.3128(4) 0.20116(10) 0.0153(5) Uani 1 1 d
C18 C 0.32116(10) 0.2699(5) 0.13489(10) 0.0156(5) Uani 1 1 d
H18A H 0.2720(14) 0.308(5) 0.1420(13) 0.014(6) Uiso 1 1 d
H18B H 0.3242(13) 0.104(6) 0.1340(14) 0.016(6) Uiso 1 1 d
C19 C 0.34293(10) 0.3626(4) 0.06696(11) 0.0149(4) Uani 1 1 d
C20 C 0.31996(10) 0.5717(4) 0.04036(11) 0.0163(5) Uani 1 1 d
H20 H 0.2866(14) 0.667(5) 0.0657(14) 0.016(6) Uiso 1 1 d
C21 C 0.34131(11) 0.6559(5) -0.02209(11) 0.0172(5) Uani 1 1 d
H21 H 0.3286(15) 0.802(6) -0.0400(15) 0.024(7) Uiso 1 1 d
C22 C 0.38527(10) 0.5273(4) -0.05894(10) 0.0170(5) Uani 1 1 d
C23 C 0.40825(11) 0.3178(4) -0.03434(11) 0.0179(5) Uani 1 1 d
H23 H 0.4414(17) 0.227(6) -0.0604(17) 0.032(8) Uiso 1 1 d
C24 C 0.38745(11) 0.2379(5) 0.02883(11) 0.0172(5) Uani 1 1 d
H24 H 0.4021(14) 0.089(6) 0.0461(14) 0.019(6) Uiso 1 1 d

loop_
_atom_site_aniso_label
_atom_site_aniso_U_11
_atom_site_aniso_U_22
_atom_site_aniso_U_33
_atom_site_aniso_U_23
_atom_site_aniso_U_13
_atom_site_aniso_U_12
O1 0.0160(7) 0.0137(10) 0.0200(7) -0.0016(6) 0.0022(5) -0.0002(6)
O2 0.0141(6) 0.0180(11) 0.0197(7) -0.0014(6) 0.0015(5) 0.0006(6)
O3 0.0155(7) 0.0201(11) 0.0187(7) -0.0029(6) 0.0018(5) -0.0016(6)
O4 0.0159(7) 0.0199(11) 0.0246(7) 0.0008(7) 0.0021(5) 0.0044(7)
O5 0.0211(7) 0.0278(11) 0.0177(7) 0.0076(7) 0.0048(6) 0.0051(7)
O6 0.0155(7) 0.0225(11) 0.0271(8) -0.0031(8) -0.0006(6) 0.0014(7)
N1 0.0137(7) 0.0144(12) 0.0168(8) -0.0009(7) 0.0018(6) -0.0003(7)
C1 0.0167(9) 0.0175(14) 0.0127(9) 0.0025(9) -0.0025(7) 0.0006(8)
C2 0.0162(9) 0.0199(15) 0.0169(9) 0.0000(9) -0.0011(7) 0.0024(9)
C3 0.0135(9) 0.0214(15) 0.0203(10) 0.0033(9) -0.0024(7) 0.0007(9)
C4 0.0193(10) 0.0174(14) 0.0182(10) 0.0001(9) -0.0039(8) -0.0019(9)
C5 0.0208(9) 0.0150(14) 0.0159(9) 0.0009(9) 0.0005(7) 0.0026(9)
C6 0.0150(9) 0.0179(14) 0.0114(8) 0.0018(9) -0.0007(6) 0.0029(8)
C7 0.0154(9) 0.0191(15) 0.0127(8) 0.0030(8) -0.0011(6) 0.0010(9)
C8 0.0205(10) 0.0193(15) 0.0187(10) 0.0006(9) 0.0021(8) 0.0041(9)
C9 0.0164(9) 0.0260(16) 0.0254(11) 0.0010(10) 0.0016(8) 0.0099(10)
C10 0.0144(9) 0.0302(16) 0.0203(10) 0.0009(10) -0.0016(7) 0.0018(9)
C11 0.0151(9) 0.0249(16) 0.0166(9) -0.0004(9) -0.0023(7) 0.0001(9)
C12 0.0158(9) 0.0176(14) 0.0139(9) 0.0018(8) 0.0002(7) 0.0008(9)
C13 0.0135(8) 0.0154(14) 0.0160(9) 0.0010(9) -0.0011(7) 0.0001(8)
C14 0.0144(9) 0.0169(14) 0.0175(10) -0.0012(9) 0.0008(7) 0.0012(9)
C15 0.0140(9) 0.0157(14) 0.0117(8) -0.0012(8) -0.0022(7) 0.0002(8)
C16 0.0142(9) 0.0140(13) 0.0145(9) 0.0002(9) 0.0002(7) 0.0017(8)
C17 0.0153(9) 0.0173(15) 0.0122(8) -0.0012(8) -0.0012(6) 0.0012(8)
C18 0.0142(9) 0.0169(14) 0.0150(9) -0.0012(9) 0.0003(7) -0.0022(8)
C19 0.0119(8) 0.0173(13) 0.0144(9) 0.0002(9) -0.0021(7) -0.0025(8)
C20 0.0135(8) 0.0189(15) 0.0152(9) -0.0025(9) -0.0020(7) 0.0000(8)
C21 0.0166(9) 0.0157(14) 0.0177(10) 0.0017(9) -0.0028(7) 0.0004(8)
C22 0.0136(8) 0.0231(15) 0.0131(9) 0.0035(9) -0.0015(7) -0.0030(9)
C23 0.0164(9) 0.0201(15) 0.0168(9) -0.0009(9) 0.0006(7) 0.0017(9)
C24 0.0178(9) 0.0156(14) 0.0170(9) -0.0005(9) -0.0009(7) 0.0011(9)

loop_
_atom_type_symbol
_atom_type_description
_atom_type_scat_dispersion_real
_atom_type_scat_dispersion_imag
_atom_type_scat_source
C C 0.0030 0.0010 'International Tables Vol C Tables 4.2.6.8 and 6.1.1.4'
H H 0.0000 0.0000 'International Tables Vol C Tables 4.2.6.8 and 6.1.1.4'
N N 0.0060 0.0030 'International Tables Vol C Tables 4.2.6.8 and 6.1.1.4'
O O 0.0110 0.0060 'International Tables Vol C Tables 4.2.6.8 and 6.1.1.4'

loop_
_geom_angle_atom_site_label_1
_geom_angle_atom_site_label_2
_geom_angle_atom_site_label_3
_geom_angle
C15 O1 C14 116.50(18)
C17 O4 H4 112(2)
C22 O5 H5 109(2)
H6A O6 H6B 100(4)
C15 N1 H1 121(2)
C15 N1 C16 120.04(19)
C16 N1 H1 118(2)
C2 C1 C6 119.8(2)
C2 C1 C13 129.4(2)
C6 C1 C13 110.80(19)
C1 C2 H2 122.0(16)
C1 C2 C3 118.3(2)
C3 C2 H2 119.7(16)
C2 C3 H3 117(2)
C4 C3 C2 121.5(2)
C4 C3 H3 122(2)
C3 C4 H4A 122.9(17)
C3 C4 C5 120.3(2)
C5 C4 H4A 116.9(17)
C4 C5 H5A 122.1(16)
C6 C5 C4 118.3(2)
C6 C5 H5A 119.6(16)
C1 C6 C7 108.5(2)
C5 C6 C1 121.81(19)
C5 C6 C7 129.7(2)
C8 C7 C6 130.8(2)
C8 C7 C12 121.0(2)
C12 C7 C6 108.15(19)
C7 C8 H8 119.3(15)
C9 C8 C7 118.1(2)
C9 C8 H8 122.6(15)
C8 C9 H9 120(2)
C8 C9 C10 121.0(2)
C10 C9 H9 119(2)
C9 C10 H10 117(2)
C11 C10 C9 121.0(2)
C11 C10 H10 122(2)
C10 C11 H11 122.0(16)
C12 C11 C10 118.2(2)
C12 C11 H11 119.8(16)
C7 C12 C13 110.70(18)
C11 C12 C7 120.7(2)
C11 C12 C13 128.6(2)
C1 C13 H13 110.9(14)
C1 C13 C14 113.06(18)
C12 C13 C1 101.8(2)
C12 C13 H13 112.3(14)
C12 C13 C14 108.62(16)
C14 C13 H13 109.9(15)
O1 C14 C13 111.55(17)
O1 C14 H14A 112.2(16)
O1 C14 H14B 105.9(15)
C13 C14 H14A 107.5(15)
C13 C14 H14B 109.5(15)
H14A C14 H14B 110(2)
O1 C15 N1 111.19(19)
O2 C15 O1 124.30(19)
O2 C15 N1 124.5(2)
N1 C16 H16 112.7(16)
N1 C16 C17 108.64(18)
N1 C16 C18 113.13(19)
C17 C16 H16 106.1(14)
C17 C16 C18 109.11(17)
C18 C16 H16 106.9(15)
O3 C17 O4 125.19(19)
O3 C17 C16 122.3(2)
O4 C17 C16 112.49(19)
C16 C18 H18A 102.8(16)
C16 C18 H18B 108.5(15)
H18A C18 H18B 107(2)
C19 C18 C16 114.34(19)
C19 C18 H18A 114.4(16)
C19 C18 H18B 109.2(15)
C20 C19 C18 122.0(2)
C20 C19 C24 118.1(2)
C24 C19 C18 119.9(2)
C19 C20 H20 120.9(16)
C19 C20 C21 121.2(2)
C21 C20 H20 117.9(16)
C20 C21 H21 122.8(17)
C22 C21 C20 119.3(2)
C22 C21 H21 117.8(17)
O5 C22 C21 117.2(2)
O5 C22 C23 121.9(2)
C23 C22 C21 120.9(2)
C22 C23 H23 121(2)
C22 C23 C24 119.1(2)
C24 C23 H23 120(2)
C19 C24 H24 118.5(16)
C23 C24 C19 121.5(2)
C23 C24 H24 120.0(16)

loop_
_geom_bond_atom_site_label_1
_geom_bond_atom_site_label_2
_geom_bond_distance
O1 C14 1.448(3)
O1 C15 1.347(3)
O2 C15 1.222(3)
O3 C17 1.215(3)
O4 H4 0.98(3)
O4 C17 1.313(3)
O5 H5 0.91(3)
O5 C22 1.382(3)
O6 H6A 0.91(5)
O6 H6B 0.95(4)
N1 H1 0.91(3)
N1 C15 1.347(3)
N1 C16 1.448(4)
C1 C2 1.393(3)
C1 C6 1.397(3)
C1 C13 1.519(3)
C2 H2 1.00(3)
C2 C3 1.398(3)
C3 H3 0.93(3)
C3 C4 1.388(4)
C4 H4A 0.99(3)
C4 C5 1.394(3)
C5 H5A 0.94(3)
C5 C6 1.385(3)
C6 C7 1.476(3)
C7 C8 1.390(3)
C7 C12 1.405(4)
C8 H8 0.99(3)
C8 C9 1.388(3)
C9 H9 0.91(3)
C9 C10 1.395(4)
C10 H10 0.94(3)
C10 C11 1.393(4)
C11 H11 1.02(4)
C11 C12 1.387(3)
C12 C13 1.517(3)
C13 H13 1.05(3)
C13 C14 1.526(3)
C14 H14A 1.01(3)
C14 H14B 1.04(3)
C16 H16 1.02(3)
C16 C17 1.518(3)
C16 C18 1.554(3)
C18 H18A 0.97(3)
C18 H18B 1.00(3)
C18 C19 1.507(3)
C19 C20 1.393(4)
C19 C24 1.395(3)
C20 H20 1.02(3)
C20 C21 1.393(3)
C21 H21 0.95(4)
C21 C22 1.387(3)
C22 C23 1.383(4)
C23 H23 1.01(3)
C23 C24 1.392(3)
C24 H24 0.97(3)

loop_
_geom_hbond_atom_site_label_D
_geom_hbond_atom_site_label_H
_geom_hbond_atom_site_label_A
_geom_hbond_distance_DH
_geom_hbond_distance_HA
_geom_hbond_distance_DA
_geom_hbond_angle_DHA
_geom_hbond_site_symmetry_A
O4 H4 O6 0.98(3) 1.60(3) 2.577(3) 174(3) 3_545
O5 H5 O3 0.91(3) 1.86(3) 2.708(3) 155(3) 2_655
O6 H6A O5 0.91(5) 1.85(5) 2.759(3) 173(4) 4_545
O6 H6B O2 0.95(4) 1.89(4) 2.820(3) 166(3) .
N1 H1 O4 0.91(3) 2.81(3) 3.663(4) 156(3) 1_565

loop_
_geom_torsion_atom_site_label_1
_geom_torsion_atom_site_label_2
_geom_torsion_atom_site_label_3
_geom_torsion_atom_site_label_4
_geom_torsion
O5 C22 C23 C24 -179.70(19)
N1 C16 C17 O3 -19.0(3)
N1 C16 C17 O4 162.58(17)
N1 C16 C18 C19 67.1(2)
C1 C2 C3 C4 0.7(3)
C1 C6 C7 C8 178.9(2)
C1 C6 C7 C12 0.9(2)
C1 C13 C14 O1 65.2(3)
C2 C1 C6 C5 -0.7(3)
C2 C1 C6 C7 179.48(19)
C2 C1 C13 C12 179.4(2)
C2 C1 C13 C14 -64.3(3)
C2 C3 C4 C5 -0.5(3)
C3 C4 C5 C6 -0.4(3)
C4 C5 C6 C1 0.9(3)
C4 C5 C6 C7 -179.3(2)
C5 C6 C7 C8 -1.0(4)
C5 C6 C7 C12 -178.9(2)
C6 C1 C2 C3 -0.2(3)
C6 C1 C13 C12 -2.3(2)
C6 C1 C13 C14 114.0(2)
C6 C7 C8 C9 -179.1(2)
C6 C7 C12 C11 179.3(2)
C6 C7 C12 C13 -2.5(2)
C7 C8 C9 C10 0.8(4)
C7 C12 C13 C1 2.9(2)
C7 C12 C13 C14 -116.6(2)
C8 C7 C12 C11 1.2(3)
C8 C7 C12 C13 179.3(2)
C8 C9 C10 C11 0.0(4)
C9 C10 C11 C12 -0.2(3)
C10 C11 C12 C7 -0.4(3)
C10 C11 C12 C13 -178.2(2)
C11 C12 C13 C1 -179.1(2)
C11 C12 C13 C14 61.4(3)
C12 C7 C8 C9 -1.3(3)
C12 C13 C14 O1 177.39(19)
C13 C1 C2 C3 178.0(2)
C13 C1 C6 C5 -179.18(19)
C13 C1 C6 C7 1.0(2)
C14 O1 C15 O2 -2.7(3)
C14 O1 C15 N1 176.92(16)
C15 O1 C14 C13 88.8(2)
C15 N1 C16 C17 -166.17(17)
C15 N1 C16 C18 72.5(2)
C16 N1 C15 O1 -178.73(16)
C16 N1 C15 O2 0.9(3)
C16 C18 C19 C20 -82.0(2)
C16 C18 C19 C24 98.0(3)
C17 C16 C18 C19 -54.0(3)
C18 C16 C17 O3 104.7(2)
C18 C16 C17 O4 -73.7(2)
C18 C19 C20 C21 179.25(19)
C18 C19 C24 C23 179.60(19)
C19 C20 C21 C22 1.1(3)
C20 C19 C24 C23 -0.5(3)
C20 C21 C22 O5 178.64(18)
C20 C21 C22 C23 -0.3(3)
C21 C22 C23 C24 -0.9(3)
C22 C23 C24 C19 1.2(3)
C24 C19 C20 C21 -0.7(3)
